data_4340328
loop_
_publ_author_name
'Mondal, Prasenjit'
'Agarwala, Hemlata'
'Jana, Rahul Dev'
'Plebst, Sebastian'
'Grupp, Anita'
'Ehret, Fabian'
'Mobin, Shaikh M.'
'Kaim, Wolfgang'
'Lahiri, Goutam Kumar'

_publ_section_title
;
 Sensitivity of a Strained C-C Single Bond to Charge Transfer: Redox
 Activity in Mononuclear and Dinuclear Ruthenium Complexes of
 Bis(arylimino)acenaphthene (BIAN) Ligands.
;
_journal_issue 14
_journal_name_full 'Inorganic chemistry'
_journal_page_first 7389
_journal_page_last 7403
_journal_paper_doi 10.1021/ic500730m
_journal_volume 53
_journal_year 2014
_chemical_formula_sum 'C34 H28 Cl2 N2 O4 Ru'
_chemical_formula_weight 700.55
_chemical_name_systematic
;
 ?
;
_space_group_IT_number 2
_symmetry_cell_setting triclinic
_symmetry_space_group_name_Hall '-P 1'
_symmetry_space_group_name_H-M 'P -1'
_atom_sites_solution_hydrogens geom
_atom_sites_solution_primary direct
_atom_sites_solution_secondary difmap
_audit_creation_method SHELXL-97
_cell_angle_alpha 107.434(2)
_cell_angle_beta 90.346(2)
_cell_angle_gamma 90.358(2)
_cell_formula_units_Z 4
_cell_length_a 11.6789(3)
_cell_length_b 13.8716(3)
_cell_length_c 20.1947(5)
_cell_measurement_reflns_used 16142
_cell_measurement_temperature 150(2)
_cell_measurement_theta_max 32.5726
_cell_measurement_theta_min 2.9341
_cell_volume 3121.18(13)
_computing_cell_refinement 'CrysAlis RED, Oxford Diffraction Ltd.,'
_computing_data_collection 'CrysAlis CCD, Oxford Diffraction Ltd.,'
_computing_data_reduction 'CrysAlis RED, Oxford Diffraction Ltd.,'
_computing_molecular_graphics Ortep3
_computing_publication_material Shelx97
_computing_structure_refinement 'SHELXL-97 (Sheldrick, 1997)'
_computing_structure_solution 'SHELXS-97 (Sheldrick, 1997)'
_diffrn_ambient_temperature 150(2)
_diffrn_detector_area_resol_mean 15.9948
_diffrn_measured_fraction_theta_full 0.998
_diffrn_measured_fraction_theta_max 0.998
_diffrn_measurement_device_type 'OXFORD DIFFRACTION SUPER NOVA'
_diffrn_measurement_method \w/q-scan
_diffrn_radiation_monochromator graphite
_diffrn_radiation_source 'Micro-Focus (Mo) X-ray Source'
_diffrn_radiation_type MoK\a
_diffrn_radiation_wavelength 0.71073
_diffrn_reflns_av_R_equivalents 0.0230
_diffrn_reflns_av_sigmaI/netI 0.0286
_diffrn_reflns_limit_h_max 13
_diffrn_reflns_limit_h_min -13
_diffrn_reflns_limit_k_max 16
_diffrn_reflns_limit_k_min -16
_diffrn_reflns_limit_l_max 24
_diffrn_reflns_limit_l_min -24
_diffrn_reflns_number 25028
_diffrn_reflns_theta_full 25.00
_diffrn_reflns_theta_max 25.00
_diffrn_reflns_theta_min 2.94
_exptl_absorpt_coefficient_mu 0.714
_exptl_absorpt_correction_T_max 0.9129
_exptl_absorpt_correction_T_min 0.8529
_exptl_absorpt_correction_type multi-scan
_exptl_absorpt_process_details
;
CrysAlis RED, Oxford Diffraction Ltd.,
Version 1.171.31.7 (release 18-10-2006 CrysAlis171 .NET)
(compiled Oct 18 2006,16:28:17)
Empirical absorption correction using spherical harmonics,
 implemented in SCALE3 ABSPACK scaling algorithm.
;
_exptl_crystal_colour black
_exptl_crystal_density_diffrn 1.491
_exptl_crystal_density_method 'not measured'
_exptl_crystal_description block
_exptl_crystal_F_000 1424
_exptl_crystal_size_max 0.23
_exptl_crystal_size_mid 0.18
_exptl_crystal_size_min 0.13
_refine_diff_density_max 2.017
_refine_diff_density_min -2.005
_refine_diff_density_rms 0.085
_refine_ls_extinction_method none
_refine_ls_goodness_of_fit_ref 1.045
_refine_ls_hydrogen_treatment riding
_refine_ls_matrix_type full
_refine_ls_number_parameters 783
_refine_ls_number_reflns 10974
_refine_ls_number_restraints 0
_refine_ls_restrained_S_all 1.045
_refine_ls_R_factor_all 0.0501
_refine_ls_R_factor_gt 0.0438
_refine_ls_shift/su_max 0.002
_refine_ls_shift/su_mean 0.000
_refine_ls_structure_factor_coef Fsqd
_refine_ls_weighting_details 'calc w=1/[\s^2^(Fo^2^)+(0.0504P)^2^+7.6889P] where P=(Fo^2^+2Fc^2^)/3'
_refine_ls_weighting_scheme calc
_refine_ls_wR_factor_gt 0.1104
_refine_ls_wR_factor_ref 0.1158
_reflns_number_gt 9676
_reflns_number_total 10974
_reflns_threshold_expression >2sigma(I)
_cod_data_source_file ic500730m_si_002.cif
_cod_data_source_block 4a
_cod_depositor_comments
;
The following automatic conversions were performed:

'_symmetry_cell_setting' value 'Triclinic' changed to 'triclinic'
according to
/usr/data/users/saulius/crontab/automatic-downloads/rss-feeds/ACS/lib/dictionaries/cif_core.dic
dictionary named 'cif_core.dic' version 2.4.2 from 2011-04-26.

Automatic conversion script
Id: cif_fix_values 2281 2013-09-26 08:29:07Z andrius 

 Adding full bibliography for 4340327--4340333.cif.
;
_cod_database_code 4340328

loop_
_symmetry_equiv_pos_as_xyz
'x, y, z'
'-x, -y, -z'

loop_
_atom_site_label
_atom_site_type_symbol
_atom_site_fract_x
_atom_site_fract_y
_atom_site_fract_z
_atom_site_U_iso_or_equiv
_atom_site_adp_type
_atom_site_occupancy
_atom_site_symmetry_multiplicity
_atom_site_calc_flag
_atom_site_refinement_flags
Ru1 Ru 1.23862(2) 0.44597(2) 0.213420(14) 0.02463(9) Uani 1 1 d .
Ru2 Ru 0.78772(2) 0.25785(2) 0.364436(15) 0.02849(9) Uani 1 1 d .
Cl1 Cl 1.04736(14) -0.06850(8) 0.10517(7) 0.0617(4) Uani 1 1 d .
Cl2 Cl 1.3224(2) 0.98489(12) 0.30589(13) 0.1217(8) Uani 1 1 d .
Cl3 Cl 0.6566(3) -0.1650(2) 0.47985(16) 0.1715(15) Uani 1 1 d .
Cl4 Cl 0.72307(14) 0.67182(10) 0.23033(8) 0.0700(4) Uani 1 1 d .
O1 O 1.3064(2) 0.31950(18) 0.23038(12) 0.0285(5) Uani 1 1 d .
O2 O 1.3456(2) 0.43669(19) 0.13271(13) 0.0310(6) Uani 1 1 d .
O3 O 1.3678(2) 0.53098(19) 0.27302(13) 0.0311(6) Uani 1 1 d .
O4 O 1.1405(2) 0.45933(18) 0.29818(13) 0.0289(5) Uani 1 1 d .
O5 O 0.8019(2) 0.2357(2) 0.45977(14) 0.0374(6) Uani 1 1 d .
O6 O 0.9601(2) 0.2508(2) 0.35135(13) 0.0325(6) Uani 1 1 d .
O7 O 0.8118(2) 0.4088(2) 0.41149(13) 0.0350(6) Uani 1 1 d .
O8 O 0.6157(2) 0.2696(2) 0.37915(14) 0.0373(6) Uani 1 1 d .
N1 N 1.1128(3) 0.3712(2) 0.15146(14) 0.0252(6) Uani 1 1 d .
N2 N 1.1598(3) 0.5618(2) 0.19262(15) 0.0279(6) Uani 1 1 d .
N3 N 0.7577(3) 0.1126(2) 0.31416(16) 0.0318(7) Uani 1 1 d .
N4 N 0.7653(2) 0.2674(2) 0.26871(15) 0.0271(6) Uani 1 1 d .
C1 C 1.0917(3) 0.2646(3) 0.13796(18) 0.0271(7) Uani 1 1 d .
C2 C 1.0579(3) 0.2299(3) 0.1923(2) 0.0331(8) Uani 1 1 d .
H2 H 1.0457 0.2765 0.2369 0.040 Uiso 1 1 calc R
C3 C 1.0418(4) 0.1281(3) 0.1819(2) 0.0377(9) Uani 1 1 d .
H3 H 1.0164 0.1042 0.2188 0.045 Uiso 1 1 calc R
C4 C 1.0629(4) 0.0612(3) 0.1175(2) 0.0372(9) Uani 1 1 d .
C5 C 1.0969(4) 0.0936(3) 0.0629(2) 0.0368(9) Uani 1 1 d .
H5 H 1.1100 0.0464 0.0187 0.044 Uiso 1 1 calc R
C6 C 1.1118(4) 0.1964(3) 0.07315(19) 0.0338(9) Uani 1 1 d .
H6 H 1.1357 0.2201 0.0359 0.041 Uiso 1 1 calc R
C7 C 1.1974(4) 0.6646(3) 0.2184(2) 0.0399(10) Uani 1 1 d .
C8 C 1.3075(4) 0.6904(4) 0.2044(3) 0.0527(12) Uani 1 1 d .
H8 H 1.3568 0.6404 0.1767 0.063 Uiso 1 1 calc R
C9 C 1.3454(6) 0.7898(4) 0.2314(3) 0.0707(16) Uani 1 1 d .
H9 H 1.4205 0.8083 0.2218 0.085 Uiso 1 1 calc R
C10 C 1.2740(6) 0.8607(4) 0.2716(3) 0.0674(16) Uani 1 1 d .
C11 C 1.1644(6) 0.8371(4) 0.2864(3) 0.0645(15) Uani 1 1 d .
H11 H 1.1158 0.8878 0.3142 0.077 Uiso 1 1 calc R
C12 C 1.1259(5) 0.7375(3) 0.2599(2) 0.0501(11) Uani 1 1 d .
H12 H 1.0510 0.7195 0.2701 0.060 Uiso 1 1 calc R
C13 C 1.0728(3) 0.5351(3) 0.14955(18) 0.0275(8) Uani 1 1 d .
C14 C 0.9898(3) 0.5880(3) 0.11836(19) 0.0302(8) Uani 1 1 d .
C15 C 0.9693(3) 0.6868(3) 0.1213(2) 0.0350(9) Uani 1 1 d .
H15 H 1.0156 0.7402 0.1495 0.042 Uiso 1 1 calc R
C16 C 0.8778(4) 0.7071(3) 0.0816(2) 0.0399(10) Uani 1 1 d .
H16 H 0.8618 0.7754 0.0847 0.048 Uiso 1 1 calc R
C17 C 0.8114(4) 0.6321(3) 0.0386(2) 0.0398(10) Uani 1 1 d .
H17 H 0.7520 0.6490 0.0118 0.048 Uiso 1 1 calc R
C18 C 0.8306(3) 0.5296(3) 0.0339(2) 0.0336(9) Uani 1 1 d .
C19 C 0.7723(3) 0.4433(3) -0.0099(2) 0.0391(9) Uani 1 1 d .
H19 H 0.7121 0.4517 -0.0395 0.047 Uiso 1 1 calc R
C20 C 0.8024(3) 0.3488(3) -0.0097(2) 0.0379(9) Uani 1 1 d .
H20 H 0.7625 0.2925 -0.0396 0.046 Uiso 1 1 calc R
C21 C 0.8915(3) 0.3310(3) 0.03376(19) 0.0336(8) Uani 1 1 d .
H21 H 0.9104 0.2642 0.0330 0.040 Uiso 1 1 calc R
C22 C 0.9492(3) 0.4122(3) 0.07650(18) 0.0283(8) Uani 1 1 d .
C23 C 0.9195(3) 0.5108(3) 0.07527(18) 0.0291(8) Uani 1 1 d .
C24 C 1.0471(3) 0.4278(3) 0.12512(18) 0.0265(7) Uani 1 1 d .
C25 C 1.3951(4) 0.1614(3) 0.2030(2) 0.0432(10) Uani 1 1 d .
H25A H 1.4344 0.1763 0.2479 0.065 Uiso 1 1 calc R
H25B H 1.4440 0.1190 0.1666 0.065 Uiso 1 1 calc R
H25C H 1.3231 0.1255 0.2045 0.065 Uiso 1 1 calc R
C26 C 1.3702(3) 0.2586(3) 0.18725(19) 0.0289(8) Uani 1 1 d .
C27 C 1.4204(3) 0.2758(3) 0.12891(19) 0.0310(8) Uani 1 1 d .
H27 H 1.4647 0.2222 0.1005 0.037 Uiso 1 1 calc R
C28 C 1.4130(3) 0.3622(3) 0.10790(18) 0.0306(8) Uani 1 1 d .
C29 C 1.4917(4) 0.3749(3) 0.0523(2) 0.0416(10) Uani 1 1 d .
H29A H 1.4470 0.3941 0.0171 0.062 Uiso 1 1 calc R
H29B H 1.5308 0.3110 0.0306 0.062 Uiso 1 1 calc R
H29C H 1.5486 0.4277 0.0730 0.062 Uiso 1 1 calc R
C30 C 1.4572(4) 0.6490(4) 0.3679(2) 0.0486(11) Uani 1 1 d .
H30A H 1.5289 0.6111 0.3590 0.073 Uiso 1 1 calc R
H30B H 1.4466 0.6774 0.4181 0.073 Uiso 1 1 calc R
H30C H 1.4604 0.7038 0.3466 0.073 Uiso 1 1 calc R
C31 C 1.3582(3) 0.5789(3) 0.3370(2) 0.0321(8) Uani 1 1 d .
C32 C 1.2653(3) 0.5738(3) 0.3791(2) 0.0356(9) Uani 1 1 d .
H32 H 1.2707 0.6138 0.4263 0.043 Uiso 1 1 calc R
C33 C 1.1662(3) 0.5168(3) 0.35944(19) 0.0311(8) Uani 1 1 d .
C34 C 1.0741(4) 0.5220(4) 0.4123(2) 0.0480(11) Uani 1 1 d .
H34A H 1.0107 0.5631 0.4042 0.072 Uiso 1 1 calc R
H34B H 1.1057 0.5528 0.4591 0.072 Uiso 1 1 calc R
H34C H 1.0462 0.4537 0.4082 0.072 Uiso 1 1 calc R
C35 C 0.7351(5) 0.0401(3) 0.3497(3) 0.0535(13) Uani 1 1 d .
C36 C 0.6260(7) 0.0307(6) 0.3742(4) 0.101(3) Uani 1 1 d .
H36 H 0.5662 0.0706 0.3644 0.121 Uiso 1 1 calc R
C37 C 0.6013(8) -0.0341(6) 0.4123(4) 0.108(3) Uani 1 1 d .
H37 H 0.5256 -0.0405 0.4275 0.130 Uiso 1 1 calc R
C38 C 0.6859(9) -0.0870(5) 0.4268(4) 0.103(3) Uani 1 1 d .
C39 C 0.7944(9) -0.0871(8) 0.4001(7) 0.170(6) Uani 1 1 d .
H39 H 0.8509 -0.1322 0.4068 0.204 Uiso 1 1 calc R
C40 C 0.8201(7) -0.0174(6) 0.3618(7) 0.143(5) Uani 1 1 d .
H40 H 0.8953 -0.0121 0.3454 0.172 Uiso 1 1 calc R
C41 C 0.7585(3) 0.3616(3) 0.25382(18) 0.0282(8) Uani 1 1 d .
C42 C 0.8517(3) 0.4271(3) 0.26647(19) 0.0337(8) Uani 1 1 d .
H42 H 0.9227 0.4071 0.2812 0.040 Uiso 1 1 calc R
C43 C 0.8412(4) 0.5214(3) 0.2576(2) 0.0393(9) Uani 1 1 d .
H43 H 0.9054 0.5659 0.2649 0.047 Uiso 1 1 calc R
C44 C 0.7375(4) 0.5506(3) 0.2380(2) 0.0407(10) Uani 1 1 d .
C45 C 0.6428(4) 0.4870(3) 0.2254(2) 0.0407(10) Uani 1 1 d .
H45 H 0.5717 0.5083 0.2118 0.049 Uiso 1 1 calc R
C46 C 0.6538(3) 0.3919(3) 0.2333(2) 0.0351(9) Uani 1 1 d .
H46 H 0.5899 0.3470 0.2247 0.042 Uiso 1 1 calc R
C47 C 0.7395(3) 0.1805(3) 0.22179(19) 0.0293(8) Uani 1 1 d .
C48 C 0.7130(3) 0.1453(3) 0.14739(19) 0.0302(8) Uani 1 1 d .
C49 C 0.7080(3) 0.1871(3) 0.0939(2) 0.0364(9) Uani 1 1 d .
H49 H 0.7252 0.2566 0.1016 0.044 Uiso 1 1 calc R
C50 C 0.6768(4) 0.1243(3) 0.0269(2) 0.0430(10) Uani 1 1 d .
H50 H 0.6751 0.1528 -0.0104 0.052 Uiso 1 1 calc R
C51 C 0.6491(4) 0.0245(3) 0.0138(2) 0.0433(10) Uani 1 1 d .
H51 H 0.6275 -0.0144 -0.0319 0.052 Uiso 1 1 calc R
C52 C 0.6523(4) -0.0216(3) 0.0675(2) 0.0388(9) Uani 1 1 d .
C53 C 0.6245(4) -0.1228(3) 0.0631(2) 0.0475(11) Uani 1 1 d .
H53 H 0.6013 -0.1685 0.0198 0.057 Uiso 1 1 calc R
C54 C 0.6308(4) -0.1556(3) 0.1202(2) 0.0477(11) Uani 1 1 d .
H54 H 0.6107 -0.2237 0.1157 0.057 Uiso 1 1 calc R
C55 C 0.6661(4) -0.0922(3) 0.1859(2) 0.0420(10) Uani 1 1 d .
H55 H 0.6701 -0.1172 0.2248 0.050 Uiso 1 1 calc R
C56 C 0.6946(3) 0.0066(3) 0.1923(2) 0.0336(9) Uani 1 1 d .
C57 C 0.6861(3) 0.0412(3) 0.1331(2) 0.0330(8) Uani 1 1 d .
C58 C 0.7331(3) 0.0951(3) 0.2483(2) 0.0321(8) Uani 1 1 d .
C59 C 0.8803(5) 0.1809(5) 0.5489(3) 0.0656(15) Uani 1 1 d .
H59A H 0.8415 0.2359 0.5833 0.098 Uiso 1 1 calc R
H59B H 0.9560 0.1705 0.5666 0.098 Uiso 1 1 calc R
H59C H 0.8347 0.1187 0.5399 0.098 Uiso 1 1 calc R
C60 C 0.8935(4) 0.2081(3) 0.4823(2) 0.0416(10) Uani 1 1 d .
C61 C 1.0020(4) 0.2034(4) 0.4523(2) 0.0455(10) Uani 1 1 d .
H61 H 1.0630 0.1821 0.4758 0.055 Uiso 1 1 calc R
C62 C 1.0301(3) 0.2264(3) 0.3923(2) 0.0353(9) Uani 1 1 d .
C63 C 1.1538(4) 0.2252(4) 0.3705(3) 0.0489(11) Uani 1 1 d .
H63A H 1.1645 0.1714 0.3267 0.073 Uiso 1 1 calc R
H63B H 1.2032 0.2130 0.4065 0.073 Uiso 1 1 calc R
H63C H 1.1739 0.2905 0.3641 0.073 Uiso 1 1 calc R
C64 C 0.7673(5) 0.5813(3) 0.4526(3) 0.0590(14) Uani 1 1 d .
H64A H 0.8277 0.5898 0.4879 0.088 Uiso 1 1 calc R
H64B H 0.7017 0.6234 0.4729 0.088 Uiso 1 1 calc R
H64C H 0.7966 0.6017 0.4135 0.088 Uiso 1 1 calc R
C65 C 0.7302(4) 0.4725(3) 0.4277(2) 0.0397(10) Uani 1 1 d .
C66 C 0.6130(4) 0.4488(3) 0.4237(2) 0.0415(10) Uani 1 1 d .
H66 H 0.5621 0.5042 0.4381 0.050 Uiso 1 1 calc R
C67 C 0.5633(3) 0.3534(3) 0.4008(2) 0.0370(9) Uani 1 1 d .
C68 C 0.4345(4) 0.3435(4) 0.3985(2) 0.0512(12) Uani 1 1 d .
H68A H 0.4072 0.3328 0.3509 0.077 Uiso 1 1 calc R
H68B H 0.4010 0.4055 0.4290 0.077 Uiso 1 1 calc R
H68C H 0.4117 0.2859 0.4142 0.077 Uiso 1 1 calc R

loop_
_atom_site_aniso_label
_atom_site_aniso_U_11
_atom_site_aniso_U_22
_atom_site_aniso_U_33
_atom_site_aniso_U_23
_atom_site_aniso_U_13
_atom_site_aniso_U_12
Ru1 0.02239(16) 0.02529(15) 0.02448(16) 0.00488(11) -0.00244(11) -0.00013(11)
Ru2 0.02365(16) 0.03285(17) 0.02533(16) 0.00335(12) -0.00326(12) -0.00310(12)
Cl1 0.0974(10) 0.0294(5) 0.0588(7) 0.0145(5) -0.0116(7) -0.0147(6)
Cl2 0.172(2) 0.0420(8) 0.1466(19) 0.0228(10) -0.0473(16) -0.0346(11)
Cl3 0.248(3) 0.1260(18) 0.187(3) 0.1231(19) -0.135(2) -0.105(2)
Cl4 0.0844(10) 0.0488(7) 0.0900(10) 0.0400(7) 0.0264(8) 0.0114(7)
O1 0.0271(13) 0.0294(13) 0.0274(13) 0.0064(11) -0.0024(11) 0.0009(11)
O2 0.0301(14) 0.0330(14) 0.0300(13) 0.0098(11) 0.0002(11) 0.0002(11)
O3 0.0249(13) 0.0340(14) 0.0330(14) 0.0082(11) -0.0025(11) -0.0020(11)
O4 0.0247(13) 0.0305(13) 0.0277(13) 0.0030(11) -0.0024(10) -0.0019(10)
O5 0.0349(16) 0.0460(16) 0.0290(14) 0.0077(12) -0.0022(12) -0.0037(13)
O6 0.0256(14) 0.0396(15) 0.0280(13) 0.0038(11) -0.0019(11) -0.0019(11)
O7 0.0294(14) 0.0392(15) 0.0292(14) -0.0006(11) 0.0002(11) -0.0032(12)
O8 0.0282(15) 0.0444(16) 0.0378(15) 0.0101(13) -0.0023(12) -0.0074(12)
N1 0.0265(16) 0.0249(15) 0.0225(14) 0.0045(12) 0.0002(12) 0.0003(12)
N2 0.0273(16) 0.0270(15) 0.0288(16) 0.0077(13) -0.0028(13) -0.0022(12)
N3 0.0294(17) 0.0334(17) 0.0316(17) 0.0085(13) -0.0062(13) -0.0015(13)
N4 0.0194(15) 0.0299(16) 0.0289(16) 0.0044(13) -0.0020(12) -0.0024(12)
C1 0.0224(18) 0.0283(18) 0.0290(18) 0.0062(15) -0.0041(14) -0.0009(14)
C2 0.035(2) 0.034(2) 0.0286(19) 0.0065(16) 0.0005(16) -0.0012(16)
C3 0.042(2) 0.039(2) 0.035(2) 0.0155(18) -0.0006(18) -0.0060(18)
C4 0.042(2) 0.0275(19) 0.041(2) 0.0094(17) -0.0091(18) -0.0080(17)
C5 0.044(2) 0.030(2) 0.033(2) 0.0033(16) -0.0042(17) -0.0018(17)
C6 0.041(2) 0.032(2) 0.0268(19) 0.0069(16) 0.0003(16) -0.0029(17)
C7 0.047(3) 0.037(2) 0.036(2) 0.0127(18) -0.0089(19) -0.0022(19)
C8 0.049(3) 0.048(3) 0.062(3) 0.019(2) -0.008(2) -0.009(2)
C9 0.073(4) 0.054(3) 0.091(4) 0.032(3) -0.016(3) -0.023(3)
C10 0.095(5) 0.039(3) 0.069(4) 0.018(3) -0.018(3) -0.012(3)
C11 0.101(5) 0.040(3) 0.052(3) 0.012(2) -0.004(3) 0.008(3)
C12 0.064(3) 0.040(2) 0.047(3) 0.014(2) 0.002(2) 0.004(2)
C13 0.0245(19) 0.0294(18) 0.0292(18) 0.0098(15) 0.0027(15) 0.0011(15)
C14 0.0259(19) 0.036(2) 0.0324(19) 0.0160(16) 0.0047(15) 0.0027(16)
C15 0.031(2) 0.037(2) 0.041(2) 0.0168(18) 0.0035(17) 0.0001(17)
C16 0.033(2) 0.043(2) 0.052(3) 0.028(2) 0.0065(19) 0.0054(18)
C17 0.031(2) 0.056(3) 0.043(2) 0.030(2) 0.0027(18) 0.0051(19)
C18 0.0242(19) 0.049(2) 0.031(2) 0.0174(18) 0.0045(16) 0.0035(17)
C19 0.023(2) 0.062(3) 0.036(2) 0.020(2) -0.0020(16) -0.0005(18)
C20 0.027(2) 0.051(2) 0.034(2) 0.0088(18) -0.0049(16) -0.0059(18)
C21 0.027(2) 0.040(2) 0.032(2) 0.0079(17) -0.0002(16) 0.0009(16)
C22 0.0212(18) 0.037(2) 0.0270(18) 0.0106(15) 0.0028(14) -0.0014(15)
C23 0.0228(18) 0.040(2) 0.0265(18) 0.0123(16) 0.0056(15) 0.0020(15)
C24 0.0229(18) 0.0295(18) 0.0268(18) 0.0080(15) 0.0010(14) -0.0004(14)
C25 0.047(3) 0.035(2) 0.048(3) 0.0138(19) 0.006(2) 0.0085(19)
C26 0.0209(18) 0.0317(19) 0.0306(19) 0.0042(15) -0.0069(15) -0.0023(15)
C27 0.0244(19) 0.0324(19) 0.0307(19) 0.0012(16) -0.0015(15) 0.0005(15)
C28 0.0237(19) 0.039(2) 0.0244(18) 0.0027(16) -0.0027(15) -0.0045(16)
C29 0.036(2) 0.052(3) 0.035(2) 0.0109(19) 0.0030(18) -0.0039(19)
C30 0.040(3) 0.050(3) 0.049(3) 0.004(2) -0.014(2) -0.015(2)
C31 0.028(2) 0.0299(19) 0.037(2) 0.0086(16) -0.0090(16) -0.0008(15)
C32 0.036(2) 0.037(2) 0.0285(19) 0.0009(16) -0.0062(17) -0.0022(17)
C33 0.031(2) 0.0311(19) 0.0280(19) 0.0044(15) -0.0005(15) 0.0024(16)
C34 0.041(3) 0.058(3) 0.035(2) 0.000(2) 0.0065(19) -0.009(2)
C35 0.066(3) 0.038(2) 0.054(3) 0.011(2) -0.028(3) -0.002(2)
C36 0.095(5) 0.106(5) 0.136(7) 0.088(5) 0.039(5) 0.021(4)
C37 0.136(7) 0.101(6) 0.118(6) 0.078(5) 0.022(5) 0.017(5)
C38 0.136(7) 0.067(4) 0.119(6) 0.049(4) -0.075(6) -0.044(5)
C39 0.110(7) 0.143(8) 0.324(17) 0.174(11) -0.096(9) -0.020(6)
C40 0.076(5) 0.093(5) 0.304(14) 0.126(8) -0.063(7) -0.016(4)
C41 0.0279(19) 0.0306(19) 0.0224(17) 0.0023(14) 0.0001(14) -0.0011(15)
C42 0.027(2) 0.038(2) 0.0306(19) 0.0029(16) 0.0030(16) -0.0022(16)
C43 0.038(2) 0.036(2) 0.040(2) 0.0063(18) 0.0084(18) -0.0072(18)
C44 0.050(3) 0.035(2) 0.037(2) 0.0112(18) 0.0128(19) 0.0045(19)
C45 0.040(2) 0.045(2) 0.037(2) 0.0130(19) -0.0032(18) 0.0062(19)
C46 0.028(2) 0.037(2) 0.038(2) 0.0078(17) -0.0060(17) -0.0034(16)
C47 0.0236(19) 0.0332(19) 0.0265(18) 0.0020(15) -0.0018(15) 0.0019(15)
C48 0.0233(19) 0.034(2) 0.0299(19) 0.0045(16) 0.0012(15) 0.0035(15)
C49 0.033(2) 0.039(2) 0.033(2) 0.0038(17) 0.0041(17) 0.0011(17)
C50 0.043(2) 0.054(3) 0.029(2) 0.0080(19) 0.0023(18) 0.007(2)
C51 0.043(3) 0.048(3) 0.029(2) -0.0041(18) -0.0039(18) 0.005(2)
C52 0.034(2) 0.041(2) 0.033(2) -0.0027(17) -0.0024(17) 0.0070(18)
C53 0.050(3) 0.034(2) 0.044(3) -0.0098(19) -0.007(2) 0.0012(19)
C54 0.055(3) 0.027(2) 0.054(3) -0.0001(19) -0.009(2) -0.0005(19)
C55 0.045(3) 0.031(2) 0.045(2) 0.0048(18) -0.006(2) 0.0030(18)
C56 0.030(2) 0.031(2) 0.035(2) 0.0019(16) -0.0047(16) 0.0059(16)
C57 0.0261(19) 0.034(2) 0.031(2) -0.0022(16) -0.0021(16) 0.0061(16)
C58 0.0258(19) 0.0320(19) 0.034(2) 0.0026(16) -0.0038(16) 0.0021(15)
C59 0.073(4) 0.084(4) 0.048(3) 0.032(3) 0.003(3) 0.017(3)
C60 0.049(3) 0.043(2) 0.032(2) 0.0101(18) -0.0012(19) 0.003(2)
C61 0.041(2) 0.054(3) 0.041(2) 0.013(2) -0.0060(19) 0.010(2)
C62 0.033(2) 0.035(2) 0.031(2) -0.0010(16) -0.0061(17) 0.0011(17)
C63 0.029(2) 0.061(3) 0.053(3) 0.010(2) -0.004(2) 0.003(2)
C64 0.054(3) 0.040(3) 0.067(3) -0.008(2) 0.015(3) -0.005(2)
C65 0.041(2) 0.041(2) 0.030(2) 0.0007(17) 0.0063(18) 0.0001(19)
C66 0.033(2) 0.045(2) 0.040(2) 0.0028(19) 0.0040(18) 0.0067(18)
C67 0.029(2) 0.052(3) 0.028(2) 0.0092(18) 0.0042(16) 0.0048(18)
C68 0.028(2) 0.072(3) 0.046(3) 0.006(2) 0.0013(19) 0.002(2)

loop_
_atom_type_symbol
_atom_type_description
_atom_type_scat_dispersion_real
_atom_type_scat_dispersion_imag
_atom_type_scat_source
C C 0.0033 0.0016 'International Tables Vol C Tables 4.2.6.8 and 6.1.1.4'
H H 0.0000 0.0000 'International Tables Vol C Tables 4.2.6.8 and 6.1.1.4'
N N 0.0061 0.0033 'International Tables Vol C Tables 4.2.6.8 and 6.1.1.4'
O O 0.0106 0.0060 'International Tables Vol C Tables 4.2.6.8 and 6.1.1.4'
Cl Cl 0.1484 0.1585 'International Tables Vol C Tables 4.2.6.8 and 6.1.1.4'
Ru Ru -1.2594 0.8363 'International Tables Vol C Tables 4.2.6.8 and 6.1.1.4'

loop_
_geom_angle_atom_site_label_1
_geom_angle_atom_site_label_2
_geom_angle_atom_site_label_3
_geom_angle
N1 Ru1 N2 80.20(12)
N1 Ru1 O4 90.69(11)
N2 Ru1 O4 92.09(11)
N1 Ru1 O2 93.06(11)
N2 Ru1 O2 88.93(11)
O4 Ru1 O2 176.23(10)
N1 Ru1 O1 94.55(11)
N2 Ru1 O1 174.67(11)
O4 Ru1 O1 87.02(10)
O2 Ru1 O1 92.30(10)
N1 Ru1 O3 175.58(11)
N2 Ru1 O3 95.97(11)
O4 Ru1 O3 91.67(10)
O2 Ru1 O3 84.61(10)
O1 Ru1 O3 89.31(10)
N4 Ru2 N3 80.55(12)
N4 Ru2 O6 90.76(11)
N3 Ru2 O6 95.56(12)
N4 Ru2 O8 89.52(11)
N3 Ru2 O8 86.23(12)
O6 Ru2 O8 178.21(11)
N4 Ru2 O7 96.36(11)
N3 Ru2 O7 176.38(12)
O6 Ru2 O7 86.33(10)
O8 Ru2 O7 91.89(11)
N4 Ru2 O5 174.59(11)
N3 Ru2 O5 94.47(12)
O6 Ru2 O5 91.84(11)
O8 Ru2 O5 88.03(11)
O7 Ru2 O5 88.55(11)
C26 O1 Ru1 123.2(2)
C28 O2 Ru1 123.2(2)
C31 O3 Ru1 123.9(2)
C33 O4 Ru1 123.9(2)
C60 O5 Ru2 123.3(3)
C62 O6 Ru2 124.1(3)
C65 O7 Ru2 123.8(3)
C67 O8 Ru2 123.9(3)
C24 N1 C1 122.0(3)
C24 N1 Ru1 114.7(2)
C1 N1 Ru1 123.3(2)
C13 N2 C7 121.7(3)
C13 N2 Ru1 114.2(2)
C7 N2 Ru1 124.0(3)
C58 N3 C35 122.0(3)
C58 N3 Ru2 113.8(3)
C35 N3 Ru2 122.2(3)
C47 N4 C41 122.1(3)
C47 N4 Ru2 114.3(2)
C41 N4 Ru2 122.9(2)
C2 C1 C6 119.9(3)
C2 C1 N1 118.6(3)
C6 C1 N1 121.3(3)
C3 C2 C1 120.1(4)
C3 C2 H2 119.9
C1 C2 H2 119.9
C2 C3 C4 119.4(4)
C2 C3 H3 120.3
C4 C3 H3 120.3
C5 C4 C3 121.6(4)
C5 C4 Cl1 119.0(3)
C3 C4 Cl1 119.3(3)
C4 C5 C6 119.0(4)
C4 C5 H5 120.5
C6 C5 H5 120.5
C1 C6 C5 119.9(4)
C1 C6 H6 120.0
C5 C6 H6 120.0
C8 C7 C12 120.1(4)
C8 C7 N2 119.6(4)
C12 C7 N2 120.2(4)
C7 C8 C9 119.6(5)
C7 C8 H8 120.2
C9 C8 H8 120.2
C10 C9 C8 119.6(6)
C10 C9 H9 120.2
C8 C9 H9 120.2
C9 C10 C11 122.0(5)
C9 C10 Cl2 119.4(5)
C11 C10 Cl2 118.6(5)
C10 C11 C12 118.7(5)
C10 C11 H11 120.6
C12 C11 H11 120.6
C7 C12 C11 119.9(5)
C7 C12 H12 120.0
C11 C12 H12 120.0
N2 C13 C24 115.9(3)
N2 C13 C14 135.6(3)
C24 C13 C14 108.5(3)
C15 C14 C23 118.9(4)
C15 C14 C13 136.1(4)
C23 C14 C13 105.0(3)
C14 C15 C16 118.5(4)
C14 C15 H15 120.7
C16 C15 H15 120.7
C17 C16 C15 122.5(4)
C17 C16 H16 118.7
C15 C16 H16 118.7
C16 C17 C18 120.5(4)
C16 C17 H17 119.8
C18 C17 H17 119.8
C23 C18 C17 116.3(4)
C23 C18 C19 116.4(4)
C17 C18 C19 127.2(4)
C20 C19 C18 120.4(4)
C20 C19 H19 119.8
C18 C19 H19 119.8
C19 C20 C21 122.6(4)
C19 C20 H20 118.7
C21 C20 H20 118.7
C22 C21 C20 118.5(4)
C22 C21 H21 120.7
C20 C21 H21 120.7
C21 C22 C23 118.9(3)
C21 C22 C24 136.2(4)
C23 C22 C24 104.7(3)
C18 C23 C14 123.2(4)
C18 C23 C22 123.1(4)
C14 C23 C22 113.7(3)
N1 C24 C13 114.9(3)
N1 C24 C22 137.0(3)
C13 C24 C22 108.1(3)
C26 C25 H25A 109.5
C26 C25 H25B 109.5
H25A C25 H25B 109.5
C26 C25 H25C 109.5
H25A C25 H25C 109.5
H25B C25 H25C 109.5
O1 C26 C27 125.7(3)
O1 C26 C25 115.4(3)
C27 C26 C25 118.9(3)
C28 C27 C26 127.5(3)
C28 C27 H27 116.3
C26 C27 H27 116.3
O2 C28 C27 126.2(3)
O2 C28 C29 114.4(3)
C27 C28 C29 119.4(3)
C28 C29 H29A 109.5
C28 C29 H29B 109.5
H29A C29 H29B 109.5
C28 C29 H29C 109.5
H29A C29 H29C 109.5
H29B C29 H29C 109.5
C31 C30 H30A 109.5
C31 C30 H30B 109.5
H30A C30 H30B 109.5
C31 C30 H30C 109.5
H30A C30 H30C 109.5
H30B C30 H30C 109.5
O3 C31 C32 126.1(4)
O3 C31 C30 114.9(4)
C32 C31 C30 119.0(4)
C33 C32 C31 127.0(4)
C33 C32 H32 116.5
C31 C32 H32 116.5
O4 C33 C32 126.6(4)
O4 C33 C34 113.9(3)
C32 C33 C34 119.4(3)
C33 C34 H34A 109.5
C33 C34 H34B 109.5
H34A C34 H34B 109.5
C33 C34 H34C 109.5
H34A C34 H34C 109.5
H34B C34 H34C 109.5
C40 C35 C36 119.5(6)
C40 C35 N3 120.2(6)
C36 C35 N3 120.2(5)
C37 C36 C35 122.5(7)
C37 C36 H36 118.8
C35 C36 H36 118.8
C38 C37 C36 117.8(9)
C38 C37 H37 121.1
C36 C37 H37 121.1
C37 C38 C39 122.8(7)
C37 C38 Cl3 118.1(8)
C39 C38 Cl3 119.1(6)
C38 C39 C40 118.7(7)
C38 C39 H39 120.7
C40 C39 H39 120.7
C35 C40 C39 118.3(9)
C35 C40 H40 120.8
C39 C40 H40 120.8
C42 C41 C46 119.9(4)
C42 C41 N4 120.3(3)
C46 C41 N4 119.5(3)
C43 C42 C41 119.9(4)
C43 C42 H42 120.1
C41 C42 H42 120.1
C44 C43 C42 119.6(4)
C44 C43 H43 120.2
C42 C43 H43 120.2
C43 C44 C45 121.7(4)
C43 C44 Cl4 119.4(3)
C45 C44 Cl4 118.8(3)
C46 C45 C44 118.7(4)
C46 C45 H45 120.7
C44 C45 H45 120.7
C45 C46 C41 120.2(4)
C45 C46 H46 119.9
C41 C46 H46 119.9
N4 C47 C58 114.8(3)
N4 C47 C48 137.0(4)
C58 C47 C48 108.3(3)
C49 C48 C57 118.4(4)
C49 C48 C47 136.7(4)
C57 C48 C47 104.9(3)
C48 C49 C50 118.6(4)
C48 C49 H49 120.7
C50 C49 H49 120.7
C51 C50 C49 122.7(4)
C51 C50 H50 118.6
C49 C50 H50 118.6
C50 C51 C52 120.6(4)
C50 C51 H51 119.7
C52 C51 H51 119.7
C57 C52 C51 115.8(4)
C57 C52 C53 116.3(4)
C51 C52 C53 127.8(4)
C54 C53 C52 120.7(4)
C54 C53 H53 119.6
C52 C53 H53 119.6
C53 C54 C55 122.6(4)
C53 C54 H54 118.7
C55 C54 H54 118.7
C56 C55 C54 118.5(4)
C56 C55 H55 120.8
C54 C55 H55 120.8
C55 C56 C57 118.9(4)
C55 C56 C58 136.4(4)
C57 C56 C58 104.7(3)
C52 C57 C56 122.9(4)
C52 C57 C48 123.8(4)
C56 C57 C48 113.3(3)
N3 C58 C47 116.4(3)
N3 C58 C56 134.8(4)
C47 C58 C56 108.7(3)
C60 C59 H59A 109.5
C60 C59 H59B 109.5
H59A C59 H59B 109.5
C60 C59 H59C 109.5
H59A C59 H59C 109.5
H59B C59 H59C 109.5
O5 C60 C61 126.3(4)
O5 C60 C59 114.4(4)
C61 C60 C59 119.3(4)
C62 C61 C60 127.1(4)
C62 C61 H61 116.4
C60 C61 H61 116.4
O6 C62 C61 126.2(4)
O6 C62 C63 113.8(4)
C61 C62 C63 120.0(4)
C62 C63 H63A 109.5
C62 C63 H63B 109.5
H63A C63 H63B 109.5
C62 C63 H63C 109.5
H63A C63 H63C 109.5
H63B C63 H63C 109.5
C65 C64 H64A 109.5
C65 C64 H64B 109.5
H64A C64 H64B 109.5
C65 C64 H64C 109.5
H64A C64 H64C 109.5
H64B C64 H64C 109.5
O7 C65 C66 125.8(4)
O7 C65 C64 115.0(4)
C66 C65 C64 119.1(4)
C67 C66 C65 127.1(4)
C67 C66 H66 116.4
C65 C66 H66 116.4
O8 C67 C66 126.5(4)
O8 C67 C68 114.2(4)
C66 C67 C68 119.2(4)
C67 C68 H68A 109.5
C67 C68 H68B 109.5
H68A C68 H68B 109.5
C67 C68 H68C 109.5
H68A C68 H68C 109.5
H68B C68 H68C 109.5

loop_
_geom_bond_atom_site_label_1
_geom_bond_atom_site_label_2
_geom_bond_distance
Ru1 N1 1.995(3)
Ru1 N2 2.007(3)
Ru1 O4 2.028(2)
Ru1 O2 2.034(3)
Ru1 O1 2.048(2)
Ru1 O3 2.054(3)
Ru2 N4 1.993(3)
Ru2 N3 1.994(3)
Ru2 O6 2.032(3)
Ru2 O8 2.033(3)
Ru2 O7 2.040(3)
Ru2 O5 2.044(3)
Cl1 C4 1.748(4)
Cl2 C10 1.743(5)
Cl3 C38 1.769(7)
Cl4 C44 1.742(4)
O1 C26 1.266(4)
O2 C28 1.281(5)
O3 C31 1.270(5)
O4 C33 1.287(4)
O5 C60 1.266(5)
O6 C62 1.276(5)
O7 C65 1.279(5)
O8 C67 1.275(5)
N1 C24 1.320(5)
N1 C1 1.440(4)
N2 C13 1.310(5)
N2 C7 1.429(5)
N3 C58 1.309(5)
N3 C35 1.424(6)
N4 C47 1.323(5)
N4 C41 1.428(5)
C1 C2 1.383(5)
C1 C6 1.388(5)
C2 C3 1.376(5)
C2 H2 0.9500
C3 C4 1.378(6)
C3 H3 0.9500
C4 C5 1.369(6)
C5 C6 1.389(5)
C5 H5 0.9500
C6 H6 0.9500
C7 C8 1.385(7)
C7 C12 1.390(6)
C8 C9 1.391(7)
C8 H8 0.9500
C9 C10 1.364(9)
C9 H9 0.9500
C10 C11 1.376(9)
C11 C12 1.394(7)
C11 H11 0.9500
C12 H12 0.9500
C13 C24 1.449(5)
C13 C14 1.467(5)
C14 C15 1.378(5)
C14 C23 1.414(5)
C15 C16 1.411(6)
C15 H15 0.9500
C16 C17 1.371(6)
C16 H16 0.9500
C17 C18 1.416(6)
C17 H17 0.9500
C18 C23 1.403(5)
C18 C19 1.424(6)
C19 C20 1.360(6)
C19 H19 0.9500
C20 C21 1.427(5)
C20 H20 0.9500
C21 C22 1.367(5)
C21 H21 0.9500
C22 C23 1.420(5)
C22 C24 1.475(5)
C25 C26 1.505(5)
C25 H25A 0.9800
C25 H25B 0.9800
C25 H25C 0.9800
C26 C27 1.402(5)
C27 C28 1.389(5)
C27 H27 0.9500
C28 C29 1.506(5)
C29 H29A 0.9800
C29 H29B 0.9800
C29 H29C 0.9800
C30 C31 1.512(5)
C30 H30A 0.9800
C30 H30B 0.9800
C30 H30C 0.9800
C31 C32 1.395(6)
C32 C33 1.385(6)
C32 H32 0.9500
C33 C34 1.507(6)
C34 H34A 0.9800
C34 H34B 0.9800
C34 H34C 0.9800
C35 C40 1.343(8)
C35 C36 1.390(9)
C36 C37 1.377(9)
C36 H36 0.9500
C37 C38 1.318(11)
C37 H37 0.9500
C38 C39 1.380(14)
C39 C40 1.439(12)
C39 H39 0.9500
C40 H40 0.9500
C41 C42 1.387(5)
C41 C46 1.396(5)
C42 C43 1.379(6)
C42 H42 0.9500
C43 C44 1.374(6)
C43 H43 0.9500
C44 C45 1.385(6)
C45 C46 1.381(6)
C45 H45 0.9500
C46 H46 0.9500
C47 C58 1.439(5)
C47 C48 1.464(5)
C48 C49 1.372(6)
C48 C57 1.419(5)
C49 C50 1.415(6)
C49 H49 0.9500
C50 C51 1.366(6)
C50 H50 0.9500
C51 C52 1.415(6)
C51 H51 0.9500
C52 C57 1.402(5)
C52 C53 1.416(6)
C53 C54 1.363(7)
C53 H53 0.9500
C54 C55 1.411(6)
C54 H54 0.9500
C55 C56 1.376(6)
C55 H55 0.9500
C56 C57 1.419(6)
C56 C58 1.464(5)
C59 C60 1.510(6)
C59 H59A 0.9800
C59 H59B 0.9800
C59 H59C 0.9800
C60 C61 1.401(6)
C61 C62 1.383(6)
C61 H61 0.9500
C62 C63 1.513(6)
C63 H63A 0.9800
C63 H63B 0.9800
C63 H63C 0.9800
C64 C65 1.501(6)
C64 H64A 0.9800
C64 H64B 0.9800
C64 H64C 0.9800
C65 C66 1.401(6)
C66 C67 1.387(6)
C66 H66 0.9500
C67 C68 1.509(6)
C68 H68A 0.9800
C68 H68B 0.9800
C68 H68C 0.9800

loop_
_geom_torsion_atom_site_label_1
_geom_torsion_atom_site_label_2
_geom_torsion_atom_site_label_3
_geom_torsion_atom_site_label_4
_geom_torsion
N1 Ru1 O1 C26 79.4(3)
N2 Ru1 O1 C26 89.4(12)
O4 Ru1 O1 C26 169.8(3)
O2 Ru1 O1 C26 -13.9(3)
O3 Ru1 O1 C26 -98.5(3)
N1 Ru1 O2 C28 -88.0(3)
N2 Ru1 O2 C28 -168.2(3)
O4 Ru1 O2 C28 86.2(15)
O1 Ru1 O2 C28 6.6(3)
O3 Ru1 O2 C28 95.7(3)
N1 Ru1 O3 C31 113.1(14)
N2 Ru1 O3 C31 83.2(3)
O4 Ru1 O3 C31 -9.1(3)
O2 Ru1 O3 C31 171.5(3)
O1 Ru1 O3 C31 -96.1(3)
N1 Ru1 O4 C33 -168.8(3)
N2 Ru1 O4 C33 -88.6(3)
O2 Ru1 O4 C33 17.0(16)
O1 Ru1 O4 C33 96.6(3)
O3 Ru1 O4 C33 7.4(3)
N4 Ru2 O5 C60 107.0(12)
N3 Ru2 O5 C60 84.0(3)
O6 Ru2 O5 C60 -11.7(3)
O8 Ru2 O5 C60 170.0(3)
O7 Ru2 O5 C60 -98.0(3)
N4 Ru2 O6 C62 -167.7(3)
N3 Ru2 O6 C62 -87.1(3)
O8 Ru2 O6 C62 93(3)
O7 Ru2 O6 C62 96.0(3)
O5 Ru2 O6 C62 7.6(3)
N4 Ru2 O7 C65 79.6(3)
N3 Ru2 O7 C65 48(2)
O6 Ru2 O7 C65 170.0(3)
O8 Ru2 O7 C65 -10.1(3)
O5 Ru2 O7 C65 -98.1(3)
N4 Ru2 O8 C67 -87.1(3)
N3 Ru2 O8 C67 -167.6(3)
O6 Ru2 O8 C67 12(4)
O7 Ru2 O8 C67 9.3(3)
O5 Ru2 O8 C67 97.7(3)
N2 Ru1 N1 C24 3.6(2)
O4 Ru1 N1 C24 95.6(3)
O2 Ru1 N1 C24 -84.8(3)
O1 Ru1 N1 C24 -177.4(2)
O3 Ru1 N1 C24 -26.7(15)
N2 Ru1 N1 C1 -174.4(3)
O4 Ru1 N1 C1 -82.4(3)
O2 Ru1 N1 C1 97.3(3)
O1 Ru1 N1 C1 4.7(3)
O3 Ru1 N1 C1 155.4(13)
N1 Ru1 N2 C13 -2.3(3)
O4 Ru1 N2 C13 -92.7(3)
O2 Ru1 N2 C13 91.0(3)
O1 Ru1 N2 C13 -12.4(13)
O3 Ru1 N2 C13 175.4(3)
N1 Ru1 N2 C7 -178.7(3)
O4 Ru1 N2 C7 91.0(3)
O2 Ru1 N2 C7 -85.4(3)
O1 Ru1 N2 C7 171.2(11)
O3 Ru1 N2 C7 -0.9(3)
N4 Ru2 N3 C58 -3.4(3)
O6 Ru2 N3 C58 -93.3(3)
O8 Ru2 N3 C58 86.7(3)
O7 Ru2 N3 C58 28(2)
O5 Ru2 N3 C58 174.4(3)
N4 Ru2 N3 C35 -167.6(4)
O6 Ru2 N3 C35 102.5(3)
O8 Ru2 N3 C35 -77.5(3)
O7 Ru2 N3 C35 -136.2(18)
O5 Ru2 N3 C35 10.2(3)
N3 Ru2 N4 C47 2.0(3)
O6 Ru2 N4 C47 97.5(3)
O8 Ru2 N4 C47 -84.2(3)
O7 Ru2 N4 C47 -176.1(2)
O5 Ru2 N4 C47 -21.2(13)
N3 Ru2 N4 C41 172.0(3)
O6 Ru2 N4 C41 -92.5(3)
O8 Ru2 N4 C41 85.7(3)
O7 Ru2 N4 C41 -6.1(3)
O5 Ru2 N4 C41 148.7(11)
C24 N1 C1 C2 -112.8(4)
Ru1 N1 C1 C2 64.9(4)
C24 N1 C1 C6 71.3(5)
Ru1 N1 C1 C6 -110.9(3)
C6 C1 C2 C3 -1.3(6)
N1 C1 C2 C3 -177.2(3)
C1 C2 C3 C4 1.8(6)
C2 C3 C4 C5 -1.6(7)
C2 C3 C4 Cl1 177.8(3)
C3 C4 C5 C6 0.9(7)
Cl1 C4 C5 C6 -178.5(3)
C2 C1 C6 C5 0.5(6)
N1 C1 C6 C5 176.3(3)
C4 C5 C6 C1 -0.3(6)
C13 N2 C7 C8 -119.0(4)
Ru1 N2 C7 C8 57.1(5)
C13 N2 C7 C12 64.0(5)
Ru1 N2 C7 C12 -119.9(4)
C12 C7 C8 C9 -0.9(7)
N2 C7 C8 C9 -178.0(4)
C7 C8 C9 C10 0.5(8)
C8 C9 C10 C11 -0.3(9)
C8 C9 C10 Cl2 179.4(4)
C9 C10 C11 C12 0.6(9)
Cl2 C10 C11 C12 -179.1(4)
C8 C7 C12 C11 1.2(7)
N2 C7 C12 C11 178.2(4)
C10 C11 C12 C7 -1.0(7)
C7 N2 C13 C24 177.3(3)
Ru1 N2 C13 C24 0.9(4)
C7 N2 C13 C14 -3.3(6)
Ru1 N2 C13 C14 -179.7(3)
N2 C13 C14 C15 0.1(8)
C24 C13 C14 C15 179.6(4)
N2 C13 C14 C23 179.2(4)
C24 C13 C14 C23 -1.4(4)
C23 C14 C15 C16 0.6(5)
C13 C14 C15 C16 179.5(4)
C14 C15 C16 C17 -2.1(6)
C15 C16 C17 C18 1.7(6)
C16 C17 C18 C23 0.2(6)
C16 C17 C18 C19 -177.4(4)
C23 C18 C19 C20 0.9(6)
C17 C18 C19 C20 178.5(4)
C18 C19 C20 C21 0.4(6)
C19 C20 C21 C22 -0.4(6)
C20 C21 C22 C23 -0.9(5)
C20 C21 C22 C24 -176.1(4)
C17 C18 C23 C14 -1.7(5)
C19 C18 C23 C14 176.1(3)
C17 C18 C23 C22 179.8(3)
C19 C18 C23 C22 -2.3(5)
C15 C14 C23 C18 1.3(5)
C13 C14 C23 C18 -177.9(3)
C15 C14 C23 C22 179.9(3)
C13 C14 C23 C22 0.7(4)
C21 C22 C23 C18 2.3(5)
C24 C22 C23 C18 178.9(3)
C21 C22 C23 C14 -176.2(3)
C24 C22 C23 C14 0.3(4)
C1 N1 C24 C13 173.8(3)
Ru1 N1 C24 C13 -4.1(4)
C1 N1 C24 C22 -4.8(6)
Ru1 N1 C24 C22 177.3(4)
N2 C13 C24 N1 2.2(5)
C14 C13 C24 N1 -177.4(3)
N2 C13 C24 C22 -178.8(3)
C14 C13 C24 C22 1.6(4)
C21 C22 C24 N1 -6.9(8)
C23 C22 C24 N1 177.5(4)
C21 C22 C24 C13 174.4(4)
C23 C22 C24 C13 -1.2(4)
Ru1 O1 C26 C27 12.0(5)
Ru1 O1 C26 C25 -169.9(3)
O1 C26 C27 C28 1.7(6)
C25 C26 C27 C28 -176.3(4)
Ru1 O2 C28 C27 3.1(5)
Ru1 O2 C28 C29 -175.1(2)
C26 C27 C28 O2 -10.4(6)
C26 C27 C28 C29 167.7(4)
Ru1 O3 C31 C32 7.4(5)
Ru1 O3 C31 C30 -171.1(3)
O3 C31 C32 C33 -0.5(7)
C30 C31 C32 C33 177.9(4)
Ru1 O4 C33 C32 -3.9(5)
Ru1 O4 C33 C34 174.0(3)
C31 C32 C33 O4 -1.5(7)
C31 C32 C33 C34 -179.3(4)
C58 N3 C35 C40 100.8(7)
Ru2 N3 C35 C40 -96.3(7)
C58 N3 C35 C36 -81.5(7)
Ru2 N3 C35 C36 81.4(6)
C40 C35 C36 C37 1.5(13)
N3 C35 C36 C37 -176.2(7)
C35 C36 C37 C38 1.6(14)
C36 C37 C38 C39 -6.3(15)
C36 C37 C38 Cl3 176.4(7)
C37 C38 C39 C40 7.8(17)
Cl3 C38 C39 C40 -174.9(8)
C36 C35 C40 C39 0.0(14)
N3 C35 C40 C39 177.7(8)
C38 C39 C40 C35 -4.4(17)
C47 N4 C41 C42 -127.0(4)
Ru2 N4 C41 C42 63.8(4)
C47 N4 C41 C46 59.6(5)
Ru2 N4 C41 C46 -109.6(3)
C46 C41 C42 C43 -1.1(6)
N4 C41 C42 C43 -174.5(3)
C41 C42 C43 C44 1.7(6)
C42 C43 C44 C45 -1.3(6)
C42 C43 C44 Cl4 177.3(3)
C43 C44 C45 C46 0.2(6)
Cl4 C44 C45 C46 -178.4(3)
C44 C45 C46 C41 0.4(6)
C42 C41 C46 C45 0.1(6)
N4 C41 C46 C45 173.5(3)
C41 N4 C47 C58 -170.4(3)
Ru2 N4 C47 C58 -0.4(4)
C41 N4 C47 C48 8.5(6)
Ru2 N4 C47 C48 178.6(4)
N4 C47 C48 C49 3.2(8)
C58 C47 C48 C49 -177.8(4)
N4 C47 C48 C57 -176.1(4)
C58 C47 C48 C57 2.9(4)
C57 C48 C49 C50 -0.3(6)
C47 C48 C49 C50 -179.6(4)
C48 C49 C50 C51 1.5(6)
C49 C50 C51 C52 -1.0(7)
C50 C51 C52 C57 -0.5(6)
C50 C51 C52 C53 178.8(4)
C57 C52 C53 C54 0.1(6)
C51 C52 C53 C54 -179.3(4)
C52 C53 C54 C55 -0.8(7)
C53 C54 C55 C56 0.3(7)
C54 C55 C56 C57 0.8(6)
C54 C55 C56 C58 179.4(4)
C51 C52 C57 C56 -179.5(4)
C53 C52 C57 C56 1.1(6)
C51 C52 C57 C48 1.7(6)
C53 C52 C57 C48 -177.7(4)
C55 C56 C57 C52 -1.5(6)
C58 C56 C57 C52 179.4(4)
C55 C56 C57 C48 177.4(4)
C58 C56 C57 C48 -1.7(4)
C49 C48 C57 C52 -1.3(6)
C47 C48 C57 C52 178.2(4)
C49 C48 C57 C56 179.8(3)
C47 C48 C57 C56 -0.7(4)
C35 N3 C58 C47 168.5(4)
Ru2 N3 C58 C47 4.2(4)
C35 N3 C58 C56 -8.6(7)
Ru2 N3 C58 C56 -172.9(4)
N4 C47 C58 N3 -2.6(5)
C48 C47 C58 N3 178.1(3)
N4 C47 C58 C56 175.3(3)
C48 C47 C58 C56 -4.0(4)
C55 C56 C58 N3 2.0(8)
C57 C56 C58 N3 -179.3(4)
C55 C56 C58 C47 -175.3(5)
C57 C56 C58 C47 3.4(4)
Ru2 O5 C60 C61 10.5(6)
Ru2 O5 C60 C59 -171.1(3)
O5 C60 C61 C62 -0.9(8)
C59 C60 C61 C62 -179.3(5)
Ru2 O6 C62 C61 -1.6(6)
Ru2 O6 C62 C63 179.1(3)
C60 C61 C62 O6 -4.2(7)
C60 C61 C62 C63 175.1(4)
Ru2 O7 C65 C66 7.8(6)
Ru2 O7 C65 C64 -171.8(3)
O7 C65 C66 C67 -0.8(7)
C64 C65 C66 C67 178.8(4)
Ru2 O8 C67 C66 -6.1(6)
Ru2 O8 C67 C68 172.2(3)
C65 C66 C67 O8 -0.2(7)
C65 C66 C67 C68 -178.4(4)
